data_4510286
loop_
_publ_author_name
'W\"ohlert, Susanne'
'Run\<cevski, Tom\<ce'
'Dinnebier, Robert E.'
'Ebbinghaus, Stefan G.'
'N\"ather, Christian'

_publ_section_title
;
 Synthesis, Structures, Polymorphism, and Magnetic Properties of
 Transition Metal Thiocyanato Coordination Compounds
;
_journal_issue 4
_journal_name_full 'Crystal Growth &amp; Design'
_journal_page_first 1902
_journal_paper_doi 10.1021/cg500037d
_journal_volume 14
_journal_year 2014
_chemical_formula_sum 'C30 H36 Fe N6 S2'
_chemical_formula_weight 600.62
_chemical_name_systematic
; 
 ? 
;
_space_group_IT_number 2
_symmetry_cell_setting triclinic
_symmetry_space_group_name_Hall '-P 1'
_symmetry_space_group_name_H-M 'P -1'
_atom_sites_solution_hydrogens geom
_atom_sites_solution_primary direct
_atom_sites_solution_secondary difmap
_audit_creation_method SHELXL-97
_cell_angle_alpha 85.379(8)
_cell_angle_beta 84.001(8)
_cell_angle_gamma 73.599(8)
_cell_formula_units_Z 4
_cell_length_a 10.1658(8)
_cell_length_b 17.0109(12)
_cell_length_c 19.4946(12)
_cell_measurement_temperature 200(2)
_cell_volume 3211.7(4)
_computing_cell_refinement 'IPDS-1 program package (STOE)'
_computing_data_collection 'IPDS-1 program package (STOE)'
_computing_data_reduction 'IPDS-1 program package (STOE)'
_computing_structure_refinement 'SHELXL-97 (Sheldrick, 1997)'
_computing_structure_solution 'SHELXS-97 (Sheldrick, 1990)'
_diffrn_ambient_temperature 200(2)
_diffrn_measured_fraction_theta_full 0.974
_diffrn_measured_fraction_theta_max 0.974
_diffrn_measurement_device_type IPDS-1
_diffrn_measurement_method 'Phi scans'
_diffrn_radiation_monochromator graphite
_diffrn_radiation_source 'fine-focus sealed tube'
_diffrn_radiation_type MoK\a
_diffrn_radiation_wavelength 0.71073
_diffrn_reflns_av_R_equivalents 0.0529
_diffrn_reflns_av_sigmaI/netI 0.0590
_diffrn_reflns_limit_h_max 12
_diffrn_reflns_limit_h_min -12
_diffrn_reflns_limit_k_max 20
_diffrn_reflns_limit_k_min -20
_diffrn_reflns_limit_l_max 23
_diffrn_reflns_limit_l_min -23
_diffrn_reflns_number 20297
_diffrn_reflns_theta_full 25.00
_diffrn_reflns_theta_max 25.00
_diffrn_reflns_theta_min 2.39
_diffrn_standards_decay_% 0
_diffrn_standards_interval_time 0
_diffrn_standards_number 0
_exptl_absorpt_coefficient_mu 0.628
_exptl_absorpt_correction_T_max 0.9343
_exptl_absorpt_correction_T_min 0.8067
_exptl_absorpt_correction_type numerical
_exptl_absorpt_process_details 'X-Shape (STOE)'
_exptl_crystal_colour brown
_exptl_crystal_density_diffrn 1.242
_exptl_crystal_density_method 'not measured'
_exptl_crystal_description block
_exptl_crystal_F_000 1264
_exptl_crystal_size_max 0.2
_exptl_crystal_size_mid 0.2
_exptl_crystal_size_min 0.1
_refine_diff_density_max 0.624
_refine_diff_density_min -0.468
_refine_diff_density_rms 0.051
_refine_ls_extinction_method none
_refine_ls_goodness_of_fit_ref 0.981
_refine_ls_hydrogen_treatment constr
_refine_ls_matrix_type full
_refine_ls_number_parameters 711
_refine_ls_number_reflns 11011
_refine_ls_number_restraints 2
_refine_ls_restrained_S_all 0.984
_refine_ls_R_factor_all 0.0715
_refine_ls_R_factor_gt 0.0434
_refine_ls_shift/su_max 0.002
_refine_ls_shift/su_mean 0.000
_refine_ls_structure_factor_coef Fsqd
_refine_ls_weighting_details 'calc w=1/[\s^2^(Fo^2^)+(0.0717P)^2^+0.0000P] where P=(Fo^2^+2Fc^2^)/3'
_refine_ls_weighting_scheme calc
_refine_ls_wR_factor_gt 0.1076
_refine_ls_wR_factor_ref 0.1188
_reflns_number_gt 7764
_reflns_number_total 11011
_reflns_threshold_expression >2sigma(I)
_cod_data_source_file Compound_1-Fe_I_RM11.CIF
_cod_data_source_block Compound_1-Fe/I_(RM11)
_cod_database_code 4510286

loop_
_symmetry_equiv_pos_as_xyz
'x, y, z'
'-x, -y, -z'

loop_
_atom_site_label
_atom_site_type_symbol
_atom_site_fract_x
_atom_site_fract_y
_atom_site_fract_z
_atom_site_U_iso_or_equiv
_atom_site_adp_type
_atom_site_occupancy
_atom_site_symmetry_multiplicity
_atom_site_calc_flag
_atom_site_refinement_flags
_atom_site_disorder_assembly
_atom_site_disorder_group
Fe1 Fe 1.01649(4) 0.90265(2) 0.74890(2) 0.03479(11) Uani 1 1 d . . .
N1 N 0.8599(2) 0.87844(16) 0.69920(13) 0.0459(6) Uani 1 1 d . . .
C1 C 0.8100(3) 0.87804(17) 0.64841(16) 0.0406(6) Uani 1 1 d . . .
S1 S 0.74105(10) 0.87874(7) 0.57705(5) 0.0705(3) Uani 1 1 d . . .
N2 N 1.1753(2) 0.93036(16) 0.79454(13) 0.0473(6) Uani 1 1 d . . .
C2 C 1.2374(3) 0.96457(17) 0.82118(14) 0.0371(6) Uani 1 1 d . . .
S2 S 1.32474(11) 1.01209(6) 0.85862(5) 0.0705(3) Uani 1 1 d . . .
N10 N 0.8627(2) 0.97224(14) 0.82871(12) 0.0381(5) Uani 1 1 d . . .
C10 C 0.7395(3) 1.01977(18) 0.81190(16) 0.0431(7) Uani 1 1 d . . .
H10 H 0.7145 1.0185 0.7665 0.052 Uiso 1 1 calc R . .
C11 C 0.6472(3) 1.07047(18) 0.85766(17) 0.0473(7) Uani 1 1 d . . .
H11 H 0.5613 1.1030 0.8431 0.057 Uiso 1 1 calc R . .
C12 C 0.6790(3) 1.07428(18) 0.92459(16) 0.0463(7) Uani 1 1 d . B .
C13 C 0.8047(3) 1.0236(2) 0.94244(15) 0.0494(7) Uani 1 1 d . . .
H13 H 0.8311 1.0227 0.9879 0.059 Uiso 1 1 calc R . .
C14 C 0.8914(3) 0.97463(18) 0.89406(15) 0.0436(7) Uani 1 1 d . . .
H14 H 0.9768 0.9404 0.9078 0.052 Uiso 1 1 calc R . .
C15 C 0.5837(4) 1.1315(2) 0.9760(2) 0.0672(10) Uani 1 1 d D . .
H15A H 0.6341 1.1319 1.0167 0.081 Uiso 0.70 1 calc PR A 1
H15B H 0.5598 1.1879 0.9544 0.081 Uiso 0.70 1 calc PR A 1
H15C H 0.5030 1.1649 0.9524 0.081 Uiso 0.30 1 calc PR A 2
H15D H 0.5497 1.0979 1.0137 0.081 Uiso 0.30 1 calc PR A 2
C16 C 0.4554(6) 1.1101(4) 0.9999(4) 0.087(2) Uani 0.70 1 d PD B 1
H16A H 0.4003 1.1499 1.0326 0.130 Uiso 0.70 1 calc PR B 1
H16B H 0.4774 1.0550 1.0227 0.130 Uiso 0.70 1 calc PR B 1
H16C H 0.4030 1.1110 0.9602 0.130 Uiso 0.70 1 calc PR B 1
C16' C 0.6448(13) 1.1861(8) 1.0059(7) 0.069(3) Uiso 0.30 1 d PD B 2
H16D H 0.5763 1.2204 1.0382 0.104 Uiso 0.30 1 calc PR B 2
H16E H 0.6763 1.2211 0.9692 0.104 Uiso 0.30 1 calc PR B 2
H16F H 0.7233 1.1538 1.0306 0.104 Uiso 0.30 1 calc PR B 2
N20 N 1.1703(2) 0.83157(14) 0.67017(12) 0.0402(5) Uani 1 1 d . . .
C20 C 1.1599(3) 0.76008(18) 0.64939(16) 0.0442(7) Uani 1 1 d . . .
H20 H 1.0845 0.7407 0.6689 0.053 Uiso 1 1 calc R . .
C21 C 1.2517(3) 0.71393(18) 0.60184(17) 0.0473(7) Uani 1 1 d . . .
H21 H 1.2393 0.6638 0.5894 0.057 Uiso 1 1 calc R . .
C22 C 1.3629(3) 0.74012(19) 0.57175(17) 0.0504(8) Uani 1 1 d . . .
C23 C 1.3751(3) 0.81310(19) 0.59328(17) 0.0516(8) Uani 1 1 d . . .
H23 H 1.4496 0.8337 0.5745 0.062 Uiso 1 1 calc R . .
C24 C 1.2790(3) 0.85599(18) 0.64212(16) 0.0456(7) Uani 1 1 d . . .
H24 H 1.2907 0.9054 0.6565 0.055 Uiso 1 1 calc R . .
C25 C 1.4649(5) 0.6883(3) 0.5190(3) 0.0880(15) Uani 1 1 d . . .
H25A H 1.4986 0.6323 0.5404 0.106 Uiso 1 1 calc R . .
H25B H 1.4141 0.6840 0.4795 0.106 Uiso 1 1 calc R . .
C26 C 1.5839(4) 0.7158(3) 0.4919(2) 0.0715(11) Uani 1 1 d . . .
H26A H 1.6408 0.6770 0.4589 0.107 Uiso 1 1 calc R . .
H26B H 1.6380 0.7186 0.5300 0.107 Uiso 1 1 calc R . .
H26C H 1.5533 0.7702 0.4687 0.107 Uiso 1 1 calc R . .
N30 N 1.0440(2) 0.78970(14) 0.81744(12) 0.0399(5) Uani 1 1 d . . .
C30 C 1.1686(3) 0.74633(19) 0.83460(18) 0.0522(8) Uani 1 1 d . . .
H30 H 1.2460 0.7636 0.8149 0.063 Uiso 1 1 calc R . .
C31 C 1.1907(3) 0.6781(2) 0.87925(18) 0.0583(9) Uani 1 1 d . . .
H31 H 1.2817 0.6498 0.8899 0.070 Uiso 1 1 calc R . .
C32 C 1.0818(3) 0.65062(19) 0.90868(16) 0.0510(8) Uani 1 1 d . D .
C33 C 0.9535(3) 0.6944(2) 0.88987(16) 0.0528(8) Uani 1 1 d . . .
H33 H 0.8748 0.6775 0.9080 0.063 Uiso 1 1 calc R . .
C34 C 0.9386(3) 0.76227(19) 0.84522(15) 0.0439(7) Uani 1 1 d . . .
H34 H 0.8486 0.7912 0.8335 0.053 Uiso 1 1 calc R . .
C35 C 1.1018(5) 0.5762(3) 0.9578(2) 0.0868(13) Uani 1 1 d D . .
H35A H 1.1390 0.5263 0.9312 0.104 Uiso 0.70 1 calc PR C 1
H35B H 1.0115 0.5742 0.9812 0.104 Uiso 0.70 1 calc PR C 1
H35C H 1.0222 0.5543 0.9548 0.104 Uiso 0.30 1 calc PR C 2
H35D H 1.1838 0.5349 0.9381 0.104 Uiso 0.30 1 calc PR C 2
C36 C 1.1996(10) 0.5759(4) 1.0123(3) 0.104(3) Uani 0.70 1 d PD D 1
H36A H 1.2096 0.5263 1.0428 0.156 Uiso 0.70 1 calc PR D 1
H36B H 1.1622 0.6244 1.0396 0.156 Uiso 0.70 1 calc PR D 1
H36C H 1.2898 0.5768 0.9895 0.156 Uiso 0.70 1 calc PR D 1
C36' C 1.1177(15) 0.5757(11) 1.0270(6) 0.069(4) Uiso 0.30 1 d PD D 2
H36D H 1.1239 0.5207 1.0483 0.103 Uiso 0.30 1 calc PR D 2
H36E H 1.0384 0.6154 1.0493 0.103 Uiso 0.30 1 calc PR D 2
H36F H 1.2020 0.5906 1.0329 0.103 Uiso 0.30 1 calc PR D 2
N40 N 0.9952(2) 1.01953(14) 0.68303(12) 0.0391(5) Uani 1 1 d . . .
C40 C 0.9812(3) 1.02489(18) 0.61524(15) 0.0452(7) Uani 1 1 d . . .
H40 H 0.9778 0.9771 0.5942 0.054 Uiso 1 1 calc R . .
C41 C 0.9715(3) 1.09552(19) 0.57439(15) 0.0482(7) Uani 1 1 d . . .
H41 H 0.9623 1.0955 0.5264 0.058 Uiso 1 1 calc R . .
C42 C 0.9752(3) 1.16712(17) 0.60294(15) 0.0427(7) Uani 1 1 d . . .
C43 C 0.9886(3) 1.16142(17) 0.67366(15) 0.0431(7) Uani 1 1 d . . .
H43 H 0.9910 1.2083 0.6963 0.052 Uiso 1 1 calc R . .
C44 C 0.9984(3) 1.08812(17) 0.71081(15) 0.0415(6) Uani 1 1 d . . .
H44 H 1.0080 1.0861 0.7589 0.050 Uiso 1 1 calc R . .
C45 C 0.9646(4) 1.2456(2) 0.55925(19) 0.0635(9) Uani 1 1 d . . .
H45A H 0.9900 1.2316 0.5104 0.076 Uiso 1 1 calc R . .
H45B H 0.8673 1.2790 0.5629 0.076 Uiso 1 1 calc R . .
C46 C 1.0504(5) 1.2961(3) 0.5772(3) 0.0954(15) Uani 1 1 d . . .
H46A H 1.0369 1.3453 0.5460 0.143 Uiso 1 1 calc R . .
H46B H 1.1474 1.2644 0.5728 0.143 Uiso 1 1 calc R . .
H46C H 1.0240 1.3124 0.6249 0.143 Uiso 1 1 calc R . .
Fe2 Fe 0.48097(4) 0.60359(2) 0.255719(19) 0.03533(11) Uani 1 1 d . . .
N3 N 0.3932(3) 0.58274(16) 0.35463(12) 0.0468(6) Uani 1 1 d . . .
C3 C 0.3407(3) 0.56053(16) 0.40518(14) 0.0365(6) Uani 1 1 d . . .
S3 S 0.26571(10) 0.53102(6) 0.47598(4) 0.0619(2) Uani 1 1 d . . .
N4 N 0.5645(3) 0.62515(17) 0.15396(13) 0.0505(6) Uani 1 1 d . . .
C4 C 0.6162(3) 0.63625(17) 0.10043(14) 0.0375(6) Uani 1 1 d . . .
S4 S 0.69303(12) 0.65266(7) 0.02607(5) 0.0740(3) Uani 1 1 d . . .
N50 N 0.6947(2) 0.54056(14) 0.28334(11) 0.0380(5) Uani 1 1 d . . .
C50 C 0.7372(3) 0.54771(19) 0.34438(15) 0.0457(7) Uani 1 1 d . . .
H50 H 0.6718 0.5765 0.3786 0.055 Uiso 1 1 calc R . .
C51 C 0.8723(3) 0.51518(19) 0.36037(15) 0.0474(7) Uani 1 1 d . . .
H51 H 0.8975 0.5224 0.4045 0.057 Uiso 1 1 calc R . .
C52 C 0.9701(3) 0.47245(18) 0.31239(16) 0.0435(7) Uani 1 1 d . . .
C53 C 0.9252(3) 0.4638(2) 0.24971(17) 0.0540(8) Uani 1 1 d . . .
H53 H 0.9881 0.4339 0.2151 0.065 Uiso 1 1 calc R . .
C54 C 0.7897(3) 0.4983(2) 0.23722(16) 0.0496(8) Uani 1 1 d . . .
H54 H 0.7621 0.4918 0.1934 0.059 Uiso 1 1 calc R . .
C55 C 1.1182(3) 0.4339(2) 0.3282(2) 0.0589(9) Uani 1 1 d . . .
H55A H 1.1794 0.4341 0.2853 0.071 Uiso 1 1 calc R . .
H55B H 1.1432 0.4672 0.3615 0.071 Uiso 1 1 calc R . .
C56 C 1.1406(4) 0.3479(3) 0.3577(3) 0.0968(16) Uani 1 1 d . . .
H56A H 1.2371 0.3254 0.3674 0.145 Uiso 1 1 calc R . .
H56B H 1.1183 0.3144 0.3244 0.145 Uiso 1 1 calc R . .
H56C H 1.0812 0.3475 0.4006 0.145 Uiso 1 1 calc R . .
N60 N 0.4655(2) 0.48256(14) 0.22637(12) 0.0407(5) Uani 1 1 d . . .
C60 C 0.4949(3) 0.41699(18) 0.27022(15) 0.0429(7) Uani 1 1 d . . .
H60 H 0.5217 0.4232 0.3143 0.051 Uiso 1 1 calc R . .
C61 C 0.4884(3) 0.34060(19) 0.25479(17) 0.0486(7) Uani 1 1 d . . .
H61 H 0.5111 0.2957 0.2878 0.058 Uiso 1 1 calc R . .
C62 C 0.4485(3) 0.3292(2) 0.19096(19) 0.0544(8) Uani 1 1 d . . .
C63 C 0.4177(3) 0.3977(2) 0.14574(18) 0.0563(8) Uani 1 1 d . . .
H63 H 0.3900 0.3934 0.1014 0.068 Uiso 1 1 calc R . .
C64 C 0.4269(3) 0.4714(2) 0.16472(16) 0.0473(7) Uani 1 1 d . . .
H64 H 0.4049 0.5172 0.1326 0.057 Uiso 1 1 calc R . .
C65 C 0.4447(5) 0.2452(3) 0.1693(3) 0.0862(13) Uani 1 1 d . . .
H65A H 0.3648 0.2537 0.1418 0.103 Uiso 1 1 calc R . .
H65B H 0.5286 0.2228 0.1386 0.103 Uiso 1 1 calc R . .
C66 C 0.4357(4) 0.1835(2) 0.2246(3) 0.0840(13) Uani 1 1 d . . .
H66A H 0.4346 0.1326 0.2046 0.126 Uiso 1 1 calc R . .
H66B H 0.3510 0.2035 0.2546 0.126 Uiso 1 1 calc R . .
H66C H 0.5154 0.1728 0.2517 0.126 Uiso 1 1 calc R . .
N70 N 0.5039(2) 0.72312(14) 0.28394(12) 0.0399(5) Uani 1 1 d . . .
C70 C 0.4047(3) 0.77607(19) 0.32167(15) 0.0457(7) Uani 1 1 d . . .
H70 H 0.3221 0.7618 0.3368 0.055 Uiso 1 1 calc R . .
C71 C 0.4177(3) 0.85030(19) 0.33943(16) 0.0493(7) Uani 1 1 d . . .
H71 H 0.3441 0.8858 0.3657 0.059 Uiso 1 1 calc R . .
C72 C 0.5357(3) 0.87351(18) 0.31960(15) 0.0446(7) Uani 1 1 d . . .
C73 C 0.6377(3) 0.81904(19) 0.28065(16) 0.0486(7) Uani 1 1 d . . .
H73 H 0.7214 0.8318 0.2653 0.058 Uiso 1 1 calc R . .
C74 C 0.6175(3) 0.74643(18) 0.26421(16) 0.0446(7) Uani 1 1 d . . .
H74 H 0.6891 0.7106 0.2370 0.054 Uiso 1 1 calc R . .
C75 C 0.5558(4) 0.9529(2) 0.34020(18) 0.0633(9) Uani 1 1 d . . .
H75A H 0.6238 0.9697 0.3064 0.076 Uiso 1 1 calc R . .
H75B H 0.4676 0.9965 0.3392 0.076 Uiso 1 1 calc R . .
C76 C 0.6052(4) 0.9440(2) 0.41142(19) 0.0659(10) Uani 1 1 d . . .
H76A H 0.6176 0.9963 0.4231 0.099 Uiso 1 1 calc R . .
H76B H 0.6932 0.9014 0.4123 0.099 Uiso 1 1 calc R . .
H76C H 0.5371 0.9285 0.4451 0.099 Uiso 1 1 calc R . .
N80 N 0.2732(2) 0.66699(14) 0.21969(12) 0.0399(5) Uani 1 1 d . . .
C80 C 0.1652(3) 0.63523(17) 0.22963(15) 0.0427(7) Uani 1 1 d . . .
H80 H 0.1715 0.5884 0.2605 0.051 Uiso 1 1 calc R . .
C81 C 0.0464(3) 0.66719(18) 0.19744(16) 0.0457(7) Uani 1 1 d . . .
H81 H -0.0265 0.6421 0.2061 0.055 Uiso 1 1 calc R . .
C82 C 0.0319(3) 0.73592(19) 0.15234(15) 0.0451(7) Uani 1 1 d . . .
C83 C 0.1408(3) 0.77008(19) 0.14416(16) 0.0489(7) Uani 1 1 d . . .
H83 H 0.1354 0.8183 0.1151 0.059 Uiso 1 1 calc R . .
C84 C 0.2575(3) 0.73460(19) 0.17788(16) 0.0478(7) Uani 1 1 d . . .
H84 H 0.3308 0.7596 0.1710 0.057 Uiso 1 1 calc R . .
C85 C -0.0960(4) 0.7706(2) 0.11481(19) 0.0642(9) Uani 1 1 d . . .
H85A H -0.1657 0.8083 0.1451 0.077 Uiso 1 1 calc R . .
H85B H -0.1339 0.7250 0.1062 0.077 Uiso 1 1 calc R . .
C86 C -0.0733(4) 0.8168(3) 0.04585(19) 0.0748(11) Uani 1 1 d . . .
H86A H -0.1606 0.8372 0.0246 0.112 Uiso 1 1 calc R . .
H86B H -0.0060 0.7797 0.0150 0.112 Uiso 1 1 calc R . .
H86C H -0.0386 0.8632 0.0539 0.112 Uiso 1 1 calc R . .

loop_
_atom_site_aniso_label
_atom_site_aniso_U_11
_atom_site_aniso_U_22
_atom_site_aniso_U_33
_atom_site_aniso_U_23
_atom_site_aniso_U_13
_atom_site_aniso_U_12
Fe1 0.0339(2) 0.0337(2) 0.0390(2) -0.00101(16) -0.00497(15) -0.01252(16)
N1 0.0412(13) 0.0486(15) 0.0520(15) -0.0014(12) -0.0097(11) -0.0171(11)
C1 0.0364(14) 0.0369(16) 0.0490(17) -0.0033(13) -0.0046(13) -0.0101(12)
S1 0.0703(6) 0.0918(7) 0.0539(5) -0.0092(5) -0.0221(4) -0.0222(5)
N2 0.0431(14) 0.0473(15) 0.0545(15) -0.0022(12) -0.0096(12) -0.0156(12)
C2 0.0398(14) 0.0343(15) 0.0352(14) 0.0013(12) -0.0039(11) -0.0078(12)
S2 0.0949(7) 0.0696(6) 0.0643(6) -0.0131(5) -0.0260(5) -0.0413(5)
N10 0.0378(12) 0.0368(13) 0.0385(12) 0.0035(10) -0.0045(9) -0.0094(10)
C10 0.0395(15) 0.0426(16) 0.0471(16) 0.0028(13) -0.0084(12) -0.0112(13)
C11 0.0309(14) 0.0416(17) 0.066(2) 0.0035(15) -0.0045(13) -0.0065(12)
C12 0.0438(16) 0.0415(17) 0.0525(18) 0.0008(14) 0.0062(13) -0.0144(13)
C13 0.0563(18) 0.0528(19) 0.0352(15) 0.0012(14) -0.0008(13) -0.0110(15)
C14 0.0441(16) 0.0432(17) 0.0390(15) 0.0034(13) -0.0069(12) -0.0050(13)
C15 0.057(2) 0.060(2) 0.075(2) -0.0125(19) 0.0189(18) -0.0078(17)
C16 0.061(3) 0.110(5) 0.096(5) -0.038(4) 0.012(3) -0.030(3)
N20 0.0408(13) 0.0363(13) 0.0472(14) -0.0053(11) 0.0006(10) -0.0174(10)
C20 0.0450(16) 0.0389(16) 0.0539(18) -0.0082(14) -0.0004(13) -0.0197(13)
C21 0.0485(17) 0.0383(16) 0.0604(19) -0.0117(14) -0.0037(14) -0.0182(13)
C22 0.0523(18) 0.0446(18) 0.0564(19) -0.0156(15) 0.0046(14) -0.0168(14)
C23 0.0525(18) 0.0449(18) 0.062(2) -0.0086(15) 0.0126(15) -0.0255(15)
C24 0.0478(16) 0.0363(16) 0.0576(18) -0.0084(14) 0.0043(14) -0.0212(13)
C25 0.084(3) 0.075(3) 0.111(3) -0.050(3) 0.042(3) -0.037(2)
C26 0.071(2) 0.076(3) 0.068(2) -0.026(2) 0.0098(19) -0.018(2)
N30 0.0336(12) 0.0379(13) 0.0464(13) 0.0005(11) -0.0011(10) -0.0083(10)
C30 0.0349(16) 0.0469(18) 0.070(2) 0.0090(16) 0.0000(14) -0.0080(13)
C31 0.0464(18) 0.049(2) 0.068(2) 0.0101(17) -0.0064(15) 0.0031(15)
C32 0.065(2) 0.0406(17) 0.0422(16) 0.0029(14) 0.0016(14) -0.0092(15)
C33 0.0517(18) 0.055(2) 0.0495(18) 0.0090(15) 0.0037(14) -0.0181(15)
C34 0.0368(15) 0.0477(17) 0.0459(16) 0.0056(14) -0.0019(12) -0.0125(13)
C35 0.095(3) 0.076(3) 0.074(3) 0.039(2) -0.007(2) -0.011(2)
C36 0.185(9) 0.063(4) 0.059(4) 0.024(3) -0.045(5) -0.020(5)
N40 0.0466(13) 0.0342(13) 0.0383(12) -0.0044(10) -0.0016(10) -0.0142(10)
C40 0.0597(18) 0.0425(17) 0.0381(15) -0.0075(13) -0.0022(13) -0.0212(14)
C41 0.0636(19) 0.0498(18) 0.0338(15) -0.0011(14) -0.0032(13) -0.0205(15)
C42 0.0426(16) 0.0357(16) 0.0467(16) 0.0002(13) -0.0015(12) -0.0075(12)
C43 0.0494(16) 0.0317(15) 0.0477(17) -0.0064(13) -0.0074(13) -0.0080(12)
C44 0.0476(16) 0.0379(16) 0.0393(15) -0.0059(13) -0.0044(12) -0.0111(12)
C45 0.086(3) 0.0422(19) 0.060(2) 0.0087(16) -0.0093(18) -0.0147(17)
C46 0.108(4) 0.076(3) 0.116(4) 0.040(3) -0.026(3) -0.054(3)
Fe2 0.0399(2) 0.0357(2) 0.0295(2) 0.00119(16) -0.00021(15) -0.01075(16)
N3 0.0533(15) 0.0482(15) 0.0370(13) 0.0000(11) 0.0042(11) -0.0143(12)
C3 0.0410(15) 0.0311(14) 0.0369(15) -0.0032(12) -0.0034(12) -0.0085(11)
S3 0.0812(6) 0.0574(5) 0.0458(5) 0.0062(4) 0.0139(4) -0.0265(5)
N4 0.0593(16) 0.0576(17) 0.0347(14) 0.0038(12) 0.0025(12) -0.0205(13)
C4 0.0443(15) 0.0333(15) 0.0346(15) -0.0025(12) -0.0057(12) -0.0092(12)
S4 0.0949(7) 0.0796(7) 0.0415(5) -0.0014(5) 0.0193(5) -0.0241(6)
N50 0.0410(12) 0.0382(13) 0.0329(12) -0.0060(10) -0.0026(9) -0.0068(10)
C50 0.0561(18) 0.0476(18) 0.0330(15) -0.0064(13) 0.0010(13) -0.0141(14)
C51 0.0573(18) 0.0527(19) 0.0367(15) 0.0013(14) -0.0119(13) -0.0207(15)
C52 0.0457(16) 0.0376(16) 0.0500(17) 0.0043(13) -0.0080(13) -0.0164(13)
C53 0.0428(17) 0.061(2) 0.0527(19) -0.0195(16) -0.0031(14) -0.0015(15)
C54 0.0481(17) 0.0553(19) 0.0409(16) -0.0178(15) -0.0075(13) -0.0015(14)
C55 0.0492(18) 0.059(2) 0.072(2) 0.0071(18) -0.0176(16) -0.0193(16)
C56 0.066(3) 0.079(3) 0.145(4) 0.045(3) -0.038(3) -0.023(2)
N60 0.0439(13) 0.0386(13) 0.0397(13) -0.0014(11) -0.0089(10) -0.0096(10)
C60 0.0423(15) 0.0427(17) 0.0430(16) 0.0010(14) -0.0121(12) -0.0085(13)
C61 0.0451(16) 0.0366(16) 0.065(2) 0.0046(15) -0.0152(14) -0.0108(13)
C62 0.0469(17) 0.051(2) 0.072(2) -0.0096(17) -0.0169(15) -0.0179(14)
C63 0.0578(19) 0.056(2) 0.059(2) -0.0086(17) -0.0244(15) -0.0137(16)
C64 0.0500(17) 0.0485(18) 0.0444(16) -0.0017(14) -0.0152(13) -0.0113(14)
C65 0.092(3) 0.064(3) 0.117(4) -0.011(3) -0.037(3) -0.033(2)
C66 0.076(3) 0.051(2) 0.132(4) -0.011(2) -0.013(3) -0.026(2)
N70 0.0387(12) 0.0381(13) 0.0425(13) -0.0033(11) -0.0013(10) -0.0103(10)
C70 0.0373(15) 0.0509(18) 0.0455(16) -0.0046(14) -0.0038(12) -0.0062(13)
C71 0.0526(18) 0.0415(17) 0.0440(16) -0.0066(14) -0.0066(13) 0.0047(14)
C72 0.0599(19) 0.0356(16) 0.0376(15) 0.0023(13) -0.0139(13) -0.0097(13)
C73 0.0532(18) 0.0450(18) 0.0511(18) 0.0024(14) -0.0050(14) -0.0206(14)
C74 0.0399(15) 0.0405(16) 0.0521(17) -0.0078(14) 0.0063(13) -0.0110(13)
C75 0.101(3) 0.0414(19) 0.0512(19) -0.0028(15) -0.0119(18) -0.0227(18)
C76 0.088(3) 0.053(2) 0.066(2) -0.0110(18) -0.0201(19) -0.0277(19)
N80 0.0448(13) 0.0347(13) 0.0404(13) 0.0049(10) -0.0067(10) -0.0121(10)
C80 0.0487(16) 0.0312(15) 0.0461(16) 0.0061(13) 0.0015(13) -0.0119(12)
C81 0.0409(16) 0.0411(17) 0.0561(18) -0.0051(14) -0.0003(13) -0.0136(13)
C82 0.0478(17) 0.0430(17) 0.0429(16) -0.0071(14) -0.0063(13) -0.0077(13)
C83 0.0596(19) 0.0372(16) 0.0508(18) 0.0107(14) -0.0151(14) -0.0146(14)
C84 0.0522(18) 0.0413(17) 0.0541(18) 0.0122(14) -0.0137(14) -0.0203(14)
C85 0.055(2) 0.068(2) 0.067(2) 0.0003(19) -0.0224(17) -0.0065(17)
C86 0.068(2) 0.092(3) 0.051(2) -0.001(2) -0.0227(17) 0.004(2)

loop_
_atom_type_symbol
_atom_type_description
_atom_type_scat_dispersion_real
_atom_type_scat_dispersion_imag
_atom_type_scat_source
C C 0.0033 0.0016 'International Tables Vol C Tables 4.2.6.8 and 6.1.1.4'
H H 0.0000 0.0000 'International Tables Vol C Tables 4.2.6.8 and 6.1.1.4'
N N 0.0061 0.0033 'International Tables Vol C Tables 4.2.6.8 and 6.1.1.4'
S S 0.1246 0.1234 'International Tables Vol C Tables 4.2.6.8 and 6.1.1.4'
Fe Fe 0.3463 0.8444 'International Tables Vol C Tables 4.2.6.8 and 6.1.1.4'

loop_
_geom_angle_atom_site_label_1
_geom_angle_atom_site_label_2
_geom_angle_atom_site_label_3
_geom_angle
N1 Fe1 N2 177.28(10)
N1 Fe1 N30 93.22(10)
N2 Fe1 N30 89.27(10)
N1 Fe1 N20 88.78(9)
N2 Fe1 N20 90.14(9)
N30 Fe1 N20 89.46(8)
N1 Fe1 N10 91.24(9)
N2 Fe1 N10 89.87(9)
N30 Fe1 N10 89.74(8)
N20 Fe1 N10 179.20(9)
N1 Fe1 N40 89.70(9)
N2 Fe1 N40 87.82(9)
N30 Fe1 N40 176.99(9)
N20 Fe1 N40 91.33(8)
N10 Fe1 N40 89.47(8)
C1 N1 Fe1 148.8(2)
N1 C1 S1 179.1(3)
C2 N2 Fe1 162.4(2)
N2 C2 S2 179.7(3)
C10 N10 C14 116.1(2)
C10 N10 Fe1 121.07(19)
C14 N10 Fe1 122.61(19)
N10 C10 C11 123.0(3)
C10 C11 C12 120.6(3)
C13 C12 C11 116.3(3)
C13 C12 C15 121.0(3)
C11 C12 C15 122.6(3)
C14 C13 C12 119.8(3)
N10 C14 C13 124.1(3)
C16' C15 C16 128.3(6)
C16' C15 C12 115.1(6)
C16 C15 C12 114.8(4)
C24 N20 C20 116.1(2)
C24 N20 Fe1 122.52(18)
C20 N20 Fe1 121.34(18)
N20 C20 C21 123.7(3)
C20 C21 C22 120.2(3)
C23 C22 C21 116.5(3)
C23 C22 C25 123.6(3)
C21 C22 C25 119.9(3)
C24 C23 C22 120.0(3)
N20 C24 C23 123.4(3)
C26 C25 C22 117.9(3)
C34 N30 C30 116.2(3)
C34 N30 Fe1 122.7(2)
C30 N30 Fe1 121.09(19)
N30 C30 C31 123.5(3)
C30 C31 C32 120.3(3)
C31 C32 C33 116.2(3)
C31 C32 C35 121.9(3)
C33 C32 C35 121.9(3)
C34 C33 C32 120.5(3)
N30 C34 C33 123.3(3)
C36' C35 C32 124.9(8)
C36' C35 C36 33.7(6)
C32 C35 C36 112.6(5)
C44 N40 C40 116.4(3)
C44 N40 Fe1 120.29(19)
C40 N40 Fe1 123.33(18)
N40 C40 C41 123.7(3)
C40 C41 C42 120.3(3)
C41 C42 C43 115.9(3)
C41 C42 C45 121.4(3)
C43 C42 C45 122.8(3)
C44 C43 C42 120.2(3)
N40 C44 C43 123.6(3)
C46 C45 C42 115.5(3)
N3 Fe2 N4 178.30(11)
N3 Fe2 N70 91.34(9)
N4 Fe2 N70 89.32(9)
N3 Fe2 N60 89.75(9)
N4 Fe2 N60 89.64(10)
N70 Fe2 N60 178.09(8)
N3 Fe2 N50 93.22(9)
N4 Fe2 N50 88.35(10)
N70 Fe2 N50 90.24(8)
N60 Fe2 N50 88.12(8)
N3 Fe2 N80 91.04(10)
N4 Fe2 N80 87.38(10)
N70 Fe2 N80 90.39(9)
N60 Fe2 N80 91.16(9)
N50 Fe2 N80 175.68(8)
C3 N3 Fe2 169.1(2)
N3 C3 S3 179.0(3)
C4 N4 Fe2 176.3(3)
N4 C4 S4 178.1(3)
C50 N50 C54 116.4(3)
C50 N50 Fe2 122.24(18)
C54 N50 Fe2 121.19(19)
N50 C50 C51 123.2(3)
C52 C51 C50 120.2(3)
C51 C52 C53 116.5(3)
C51 C52 C55 122.0(3)
C53 C52 C55 121.4(3)
C54 C53 C52 120.1(3)
N50 C54 C53 123.6(3)
C56 C55 C52 112.0(3)
C60 N60 C64 116.6(3)
C60 N60 Fe2 120.59(18)
C64 N60 Fe2 122.8(2)
N60 C60 C61 123.2(3)
C60 C61 C62 120.1(3)
C63 C62 C61 116.3(3)
C63 C62 C65 120.8(3)
C61 C62 C65 122.8(3)
C64 C63 C62 120.1(3)
N60 C64 C63 123.6(3)
C66 C65 C62 116.9(4)
C74 N70 C70 115.9(2)
C74 N70 Fe2 121.76(18)
C70 N70 Fe2 122.29(19)
N70 C70 C71 122.8(3)
C72 C71 C70 120.9(3)
C71 C72 C73 116.2(3)
C71 C72 C75 122.5(3)
C73 C72 C75 121.3(3)
C74 C73 C72 119.9(3)
N70 C74 C73 124.2(3)
C76 C75 C72 111.5(3)
C84 N80 C80 116.2(3)
C84 N80 Fe2 119.44(19)
C80 N80 Fe2 123.73(19)
N80 C80 C81 123.2(3)
C80 C81 C82 120.6(3)
C83 C82 C81 116.1(3)
C83 C82 C85 122.5(3)
C81 C82 C85 121.5(3)
C84 C83 C82 120.3(3)
N80 C84 C83 123.6(3)
C82 C85 C86 114.3(3)

loop_
_geom_bond_atom_site_label_1
_geom_bond_atom_site_label_2
_geom_bond_distance
Fe1 N1 2.097(2)
Fe1 N2 2.102(3)
Fe1 N30 2.217(2)
Fe1 N20 2.234(2)
Fe1 N10 2.238(2)
Fe1 N40 2.248(2)
N1 C1 1.160(4)
C1 S1 1.620(3)
N2 C2 1.153(4)
C2 S2 1.616(3)
N10 C10 1.342(4)
N10 C14 1.343(4)
C10 C11 1.382(4)
C11 C12 1.387(5)
C12 C13 1.386(4)
C12 C15 1.520(4)
C13 C14 1.378(4)
C15 C16' 1.441(11)
C15 C16 1.472(6)
N20 C24 1.337(3)
N20 C20 1.347(3)
C20 C21 1.367(4)
C21 C22 1.387(4)
C22 C23 1.384(4)
C22 C25 1.522(4)
C23 C24 1.381(4)
C25 C26 1.451(5)
N30 C34 1.334(4)
N30 C30 1.335(4)
C30 C31 1.373(5)
C31 C32 1.375(5)
C32 C33 1.377(5)
C32 C35 1.504(5)
C33 C34 1.371(4)
C35 C36' 1.375(13)
C35 C36 1.529(8)
N40 C44 1.335(3)
N40 C40 1.337(4)
C40 C41 1.372(4)
C41 C42 1.391(4)
C42 C43 1.393(4)
C42 C45 1.508(4)
C43 C44 1.374(4)
C45 C46 1.469(6)
Fe2 N3 2.085(2)
Fe2 N4 2.121(2)
Fe2 N70 2.228(2)
Fe2 N60 2.232(2)
Fe2 N50 2.235(2)
Fe2 N80 2.240(2)
N3 C3 1.159(4)
C3 S3 1.620(3)
N4 C4 1.145(4)
C4 S4 1.616(3)
N50 C50 1.334(4)
N50 C54 1.337(3)
C50 C51 1.386(4)
C51 C52 1.378(4)
C52 C53 1.381(4)
C52 C55 1.516(4)
C53 C54 1.376(4)
C55 C56 1.491(5)
N60 C60 1.333(4)
N60 C64 1.346(4)
C60 C61 1.378(4)
C61 C62 1.393(5)
C62 C63 1.385(5)
C62 C65 1.533(5)
C63 C64 1.366(4)
C65 C66 1.456(6)
N70 C74 1.334(4)
N70 C70 1.345(4)
C70 C71 1.381(4)
C71 C72 1.374(4)
C72 C73 1.384(4)
C72 C75 1.512(4)
C73 C74 1.375(4)
C75 C76 1.508(5)
N80 C84 1.336(4)
N80 C80 1.344(4)
C80 C81 1.371(4)
C81 C82 1.388(4)
C82 C83 1.379(4)
C82 C85 1.506(4)
C83 C84 1.378(4)
C85 C86 1.532(5)
